data_4088440
loop_
_publ_author_name
'Zhuo, Qingde'
'Zhou, Xiaoxi'
'Kang, Huijun'
'Chen, Zhiyong'
'Yang, Yuhui'
'Han, Feifei'
'Zhang, Hong'
'Xia, Haiping'

_publ_section_title
;
 Synthesis of Fused Metallaaromatics via Intramolecular C--H Activation of
 Thiophenes
;
_journal_issue 10
_journal_name_full Organometallics
_journal_page_first 1497
_journal_paper_doi 10.1021/acs.organomet.6b00083
_journal_volume 35
_journal_year 2016
_chemical_formula_moiety 'C61 H48 Cl2 Os P3 S 1+, B F4 1-, 2(C H2 Cl2)'
_chemical_formula_sum 'C63 H52 B Cl6 F4 Os P3 S'
_chemical_formula_weight 1423.72
_space_group_crystal_system monoclinic
_space_group_IT_number 14
_space_group_name_Hall '-P 2yn'
_space_group_name_H-M_alt 'P 1 21/n 1'
_atom_sites_solution_hydrogens geom
_atom_sites_solution_primary direct
_audit_creation_date 2016-01-19
_audit_creation_method
;
Olex2 1.2
(compiled 2015.01.26 svn.r3150 for OlexSys, GUI svn.r4998)
;
_cell_angle_alpha 90
_cell_angle_beta 92.8000(10)
_cell_angle_gamma 90
_cell_formula_units_Z 4
_cell_length_a 10.11140(10)
_cell_length_b 46.8609(3)
_cell_length_c 12.70430(10)
_cell_measurement_reflns_used 27312
_cell_measurement_temperature 173.0
_cell_measurement_theta_max 59.4413
_cell_measurement_theta_min 3.6057
_cell_volume 6012.48(9)
_computing_molecular_graphics 'Olex2 (Dolomanov et al., 2009)'
_computing_publication_material 'Olex2 (Dolomanov et al., 2009)'
_computing_structure_refinement 'ShelXL (Sheldrick, 2008)'
_computing_structure_solution 'SIR2004 (Burla et al., 2007)'
_diffrn_ambient_temperature 173.0
_diffrn_measured_fraction_theta_full 0.809
_diffrn_measured_fraction_theta_max 0.998
_diffrn_measurement_device_type 'multiwire proportional'
_diffrn_measurement_method 'phi and omega scans'
_diffrn_radiation_monochromator graphite
_diffrn_radiation_type CuK\a
_diffrn_radiation_wavelength 1.54178
_diffrn_reflns_av_R_equivalents 0.0290
_diffrn_reflns_av_unetI/netI 0.0221
_diffrn_reflns_Laue_measured_fraction_full 0.809
_diffrn_reflns_Laue_measured_fraction_max 0.998
_diffrn_reflns_limit_h_max 11
_diffrn_reflns_limit_h_min -10
_diffrn_reflns_limit_k_max 52
_diffrn_reflns_limit_k_min -52
_diffrn_reflns_limit_l_max 14
_diffrn_reflns_limit_l_min -13
_diffrn_reflns_number 40502
_diffrn_reflns_point_group_measured_fraction_full 0.809
_diffrn_reflns_point_group_measured_fraction_max 0.998
_diffrn_reflns_theta_full 67.679
_diffrn_reflns_theta_max 59.518
_diffrn_reflns_theta_min 3.609
_exptl_absorpt_coefficient_mu 7.969
_exptl_absorpt_correction_T_max 1.00000
_exptl_absorpt_correction_T_min 0.45944
_exptl_absorpt_correction_type multi-scan
_exptl_crystal_colour green
_exptl_crystal_colour_primary green
_exptl_crystal_density_diffrn 1.573
_exptl_crystal_description block
_exptl_crystal_F_000 2840
_exptl_crystal_size_max 0.2
_exptl_crystal_size_mid 0.1
_exptl_crystal_size_min 0.1
_refine_diff_density_max 1.045
_refine_diff_density_min -1.250
_refine_diff_density_rms 0.089
_refine_ls_extinction_method none
_refine_ls_goodness_of_fit_ref 1.280
_refine_ls_hydrogen_treatment constr
_refine_ls_matrix_type full
_refine_ls_number_parameters 712
_refine_ls_number_reflns 8784
_refine_ls_number_restraints 6
_refine_ls_restrained_S_all 1.280
_refine_ls_R_factor_all 0.0373
_refine_ls_R_factor_gt 0.0362
_refine_ls_shift/su_max 0.002
_refine_ls_shift/su_mean 0.000
_refine_ls_structure_factor_coef Fsqd
_refine_ls_weighting_details
;
 w=1/[\s^2^(Fo^2^)+(0.0006P)^2^+27.2011P]
 where P=(Fo^2^+2Fc^2^)/3
;
_refine_ls_weighting_scheme calc
_refine_ls_wR_factor_gt 0.0807
_refine_ls_wR_factor_ref 0.0811
_reflns_Friedel_coverage 0.000
_reflns_number_gt 8493
_reflns_number_total 8784
_reflns_threshold_expression 'I > 2\s(I)'
_cod_data_source_file om6b00083_si_002.cif
_cod_data_source_block 7
_cod_database_code 4088440
_shelxl_version_number 2013-2
_shelx_space_group_comment
;
The symmetry employed for this shelxl refinement is uniquely defined
by the following loop, which should always be used as a source of
symmetry information in preference to the above space-group names.
They are only intended as comments.
;
_olex2_refinement_description
;
1. Fixed Uiso
 At 1.2 times of:
  All C(H) groups, All C(H,H) groups
2. Uiso/Uaniso restraints and constraints
Uanis(C231) \\sim Ueq: with sigma of 0.005 and sigma for terminal atoms of 0.01
3.a Secondary CH2 refined with riding coordinates:
 C2S(H2SA,H2SB), C1S(H1SA,H1SB)
3.b Aromatic/amide H refined with riding coordinates:
 C3(H3), C6(H6), C7(H7), C216(H216), C336(H336), C135(H135), C226(H226),
 C232(H232), C222(H222), C125(H125), C214(H214), C112(H112), C223(H223),
 C322(H322), C126(H126), C236(H236), C116(H116), C136(H136), C215(H215),
 C122(H122), C225(H225), C124(H124), C212(H212), C326(H326), C332(H332),
 C134(H134), C132(H132), C235(H235), C233(H233), C123(H123), C323(H323),
 C213(H213), C325(H325), C113(H113), C115(H115), C335(H335), C312(H312),
 C133(H133), C324(H324), C234(H234), C333(H333), C224(H224), C315(H315),
 C114(H114), C334(H334), C313(H313), C316(H316), C314(H314)
;
_olex2_submission_special_instructions 'No special instructions were received'

loop_
_space_group_symop_operation_xyz
'x, y, z'
'-x+1/2, y+1/2, -z+1/2'
'-x, -y, -z'
'x-1/2, -y-1/2, z-1/2'

loop_
_atom_site_label
_atom_site_type_symbol
_atom_site_fract_x
_atom_site_fract_y
_atom_site_fract_z
_atom_site_U_iso_or_equiv
_atom_site_adp_type
_atom_site_occupancy
_atom_site_site_symmetry_order
_atom_site_calc_flag
_atom_site_refinement_flags_posn
_atom_site_refinement_flags_adp
Os1 Os -0.03191(2) 0.33427(2) 0.57636(2) 0.01700(7) Uani 1 1 d . .
P1 P 0.02222(12) 0.32007(3) 0.40041(9) 0.0177(3) Uani 1 1 d . .
P2 P -0.07853(12) 0.34088(3) 0.76018(10) 0.0210(3) Uani 1 1 d . .
P3 P -0.05627(12) 0.43081(3) 0.50398(10) 0.0223(3) Uani 1 1 d . .
Cl1 Cl -0.06142(12) 0.28321(2) 0.61171(10) 0.0252(3) Uani 1 1 d . .
Cl2 Cl 0.20680(11) 0.33209(3) 0.62089(9) 0.0253(3) Uani 1 1 d . .
C1 C -0.0414(5) 0.37116(11) 0.5472(4) 0.0242(11) Uani 1 1 d . .
C2 C -0.1127(5) 0.39481(10) 0.5117(4) 0.0205(11) Uani 1 1 d . .
C3 C -0.2479(5) 0.38846(11) 0.4884(4) 0.0260(12) Uani 1 1 d . .
H3 H -0.3058 0.4034 0.4653 0.031 Uiso 1 1 calc R .
C4 C -0.2984(5) 0.36117(11) 0.4981(4) 0.0221(11) Uani 1 1 d . .
C5 C -0.2326(4) 0.33585(10) 0.5342(4) 0.0183(10) Uani 1 1 d . .
C6 C -0.3267(5) 0.31323(11) 0.5365(4) 0.0248(11) Uani 1 1 d . .
H6 H -0.3038 0.2944 0.5581 0.030 Uiso 1 1 calc R .
C7 C -0.4522(5) 0.32097(12) 0.5049(4) 0.0312(13) Uani 1 1 d . .
H7 H -0.5248 0.3081 0.5039 0.037 Uiso 1 1 calc R .
S1 S -0.46770(12) 0.35564(3) 0.46747(12) 0.0322(3) Uani 1 1 d . .
C216 C 0.2100(5) 0.27769(11) 0.4611(4) 0.0268(12) Uani 1 1 d . .
H216 H 0.1664 0.2763 0.5255 0.032 Uiso 1 1 calc R .
C321 C -0.1716(5) 0.45195(10) 0.5724(4) 0.0258(12) Uani 1 1 d . .
C336 C 0.0550(6) 0.46002(12) 0.3408(5) 0.0345(13) Uani 1 1 d . .
H336 H 0.1273 0.4636 0.3895 0.041 Uiso 1 1 calc R .
C135 C -0.4343(6) 0.30586(14) 0.8307(5) 0.0424(15) Uani 1 1 d . .
H135 H -0.4646 0.2882 0.8577 0.051 Uiso 1 1 calc R .
C231 C 0.0632(5) 0.35081(10) 0.3203(3) 0.0186(10) Uani 1 1 d . U
C131 C -0.2535(5) 0.33573(11) 0.7815(4) 0.0239(11) Uani 1 1 d . .
C221 C -0.1043(5) 0.30015(11) 0.3240(4) 0.0213(11) Uani 1 1 d . .
C226 C -0.0823(5) 0.27238(11) 0.2916(4) 0.0276(12) Uani 1 1 d . .
H226 H -0.0008 0.2633 0.3110 0.033 Uiso 1 1 calc R .
C111 C -0.0378(5) 0.37613(11) 0.8145(4) 0.0255(12) Uani 1 1 d . .
C211 C 0.1696(5) 0.29779(10) 0.3861(4) 0.0215(11) Uani 1 1 d . .
C232 C 0.1787(5) 0.36545(11) 0.3526(4) 0.0284(12) Uani 1 1 d . .
H232 H 0.2284 0.3596 0.4143 0.034 Uiso 1 1 calc R .
C222 C -0.2260(5) 0.31295(12) 0.2964(4) 0.0281(12) Uani 1 1 d . .
H222 H -0.2439 0.3318 0.3198 0.034 Uiso 1 1 calc R .
C125 C 0.0197(6) 0.30366(12) 1.0430(5) 0.0365(14) Uani 1 1 d . .
H125 H -0.0109 0.3049 1.1123 0.044 Uiso 1 1 calc R .
C214 C 0.3781(5) 0.26107(12) 0.3480(5) 0.0328(13) Uani 1 1 d . .
H214 H 0.4497 0.2486 0.3355 0.039 Uiso 1 1 calc R .
C112 C -0.1194(6) 0.39083(11) 0.8820(4) 0.0307(13) Uani 1 1 d . .
H112 H -0.2036 0.3833 0.8969 0.037 Uiso 1 1 calc R .
C223 C -0.3208(5) 0.29825(13) 0.2350(5) 0.0357(14) Uani 1 1 d . .
H223 H -0.4026 0.3072 0.2150 0.043 Uiso 1 1 calc R .
C322 C -0.2426(5) 0.47420(11) 0.5251(5) 0.0302(12) Uani 1 1 d . .
H322 H -0.2331 0.4788 0.4531 0.036 Uiso 1 1 calc R .
C126 C -0.0380(6) 0.32011(12) 0.9638(4) 0.0298(12) Uani 1 1 d . .
H126 H -0.1071 0.3330 0.9791 0.036 Uiso 1 1 calc R .
C236 C -0.0085(6) 0.36011(12) 0.2309(4) 0.0316(13) Uani 1 1 d . .
H236 H -0.0876 0.3505 0.2082 0.038 Uiso 1 1 calc R .
C121 C 0.0040(5) 0.31803(10) 0.8611(4) 0.0214(11) Uani 1 1 d . .
C116 C 0.0863(6) 0.38727(12) 0.7961(4) 0.0329(13) Uani 1 1 d . .
H116 H 0.1436 0.3774 0.7516 0.039 Uiso 1 1 calc R .
C311 C 0.1040(5) 0.43502(11) 0.5677(4) 0.0277(12) Uani 1 1 d . .
C136 C -0.3000(5) 0.31005(12) 0.8188(4) 0.0321(13) Uani 1 1 d . .
H136 H -0.2393 0.2951 0.8364 0.039 Uiso 1 1 calc R .
C215 C 0.3147(5) 0.25953(11) 0.4415(4) 0.0313(13) Uani 1 1 d . .
H215 H 0.3429 0.2459 0.4931 0.038 Uiso 1 1 calc R .
C122 C 0.1076(5) 0.29991(11) 0.8404(4) 0.0275(12) Uani 1 1 d . .
H122 H 0.1380 0.2985 0.7710 0.033 Uiso 1 1 calc R .
C225 C -0.1781(6) 0.25772(12) 0.2312(5) 0.0358(14) Uani 1 1 d . .
H225 H -0.1619 0.2387 0.2092 0.043 Uiso 1 1 calc R .
C124 C 0.1222(6) 0.28533(12) 1.0220(4) 0.0323(13) Uani 1 1 d . .
H124 H 0.1613 0.2739 1.0768 0.039 Uiso 1 1 calc R .
C212 C 0.2341(5) 0.29934(11) 0.2919(4) 0.0256(11) Uani 1 1 d . .
H212 H 0.2075 0.3131 0.2403 0.031 Uiso 1 1 calc R .
C326 C -0.1868(6) 0.44530(12) 0.6783(5) 0.0338(13) Uani 1 1 d . .
H326 H -0.1383 0.4299 0.7101 0.041 Uiso 1 1 calc R .
C332 C -0.1551(5) 0.43779(13) 0.2978(4) 0.0345(13) Uani 1 1 d . .
H332 H -0.2267 0.4260 0.3166 0.041 Uiso 1 1 calc R .
C134 C -0.5230(6) 0.32687(16) 0.8041(5) 0.0467(17) Uani 1 1 d . .
H134 H -0.6148 0.3239 0.8126 0.056 Uiso 1 1 calc R .
C132 C -0.3461(5) 0.35705(12) 0.7526(4) 0.0326(13) Uani 1 1 d . .
H132 H -0.3171 0.3747 0.7248 0.039 Uiso 1 1 calc R .
C235 C 0.0351(7) 0.38329(13) 0.1750(5) 0.0431(16) Uani 1 1 d . .
H235 H -0.0145 0.3896 0.1139 0.052 Uiso 1 1 calc R .
C233 C 0.2208(6) 0.38854(12) 0.2949(5) 0.0379(14) Uani 1 1 d . .
H233 H 0.2998 0.3983 0.3166 0.046 Uiso 1 1 calc R .
C123 C 0.1674(5) 0.28368(12) 0.9221(4) 0.0302(12) Uani 1 1 d . .
H123 H 0.2395 0.2715 0.9083 0.036 Uiso 1 1 calc R .
C323 C -0.3293(5) 0.48983(12) 0.5867(5) 0.0362(14) Uani 1 1 d . .
H323 H -0.3789 0.5051 0.5555 0.043 Uiso 1 1 calc R .
C213 C 0.3373(5) 0.28076(12) 0.2731(4) 0.0308(13) Uani 1 1 d . .
H213 H 0.3799 0.2817 0.2082 0.037 Uiso 1 1 calc R .
C325 C -0.2724(6) 0.46108(13) 0.7367(5) 0.0402(15) Uani 1 1 d . .
H325 H -0.2826 0.4566 0.8088 0.048 Uiso 1 1 calc R .
C331 C -0.0501(5) 0.44331(11) 0.3706(4) 0.0258(12) Uani 1 1 d . .
C113 C -0.0774(6) 0.41650(12) 0.9272(4) 0.0388(15) Uani 1 1 d . .
H113 H -0.1336 0.4266 0.9720 0.047 Uiso 1 1 calc R .
C115 C 0.1266(7) 0.41279(13) 0.8427(5) 0.0436(16) Uani 1 1 d . .
H115 H 0.2115 0.4203 0.8296 0.052 Uiso 1 1 calc R .
C335 C 0.0546(6) 0.47137(13) 0.2410(5) 0.0409(15) Uani 1 1 d . .
H335 H 0.1270 0.4827 0.2208 0.049 Uiso 1 1 calc R .
C312 C 0.1350(6) 0.46024(12) 0.6192(5) 0.0415(15) Uani 1 1 d . .
H312 H 0.0691 0.4745 0.6265 0.050 Uiso 1 1 calc R .
C133 C -0.4797(5) 0.35238(15) 0.7648(5) 0.0398(15) Uani 1 1 d . .
H133 H -0.5419 0.3669 0.7459 0.048 Uiso 1 1 calc R .
C324 C -0.3431(6) 0.48340(12) 0.6902(5) 0.0402(15) Uani 1 1 d . .
H324 H -0.4016 0.4943 0.7306 0.048 Uiso 1 1 calc R .
C234 C 0.1493(7) 0.39733(13) 0.2068(5) 0.0425(16) Uani 1 1 d . .
H234 H 0.1786 0.4132 0.1675 0.051 Uiso 1 1 calc R .
C333 C -0.1540(6) 0.44954(14) 0.1992(5) 0.0398(15) Uani 1 1 d . .
H333 H -0.2260 0.4460 0.1500 0.048 Uiso 1 1 calc R .
C224 C -0.2966(6) 0.27077(13) 0.2032(5) 0.0374(14) Uani 1 1 d . .
H224 H -0.3620 0.2607 0.1617 0.045 Uiso 1 1 calc R .
C315 C 0.3262(6) 0.41817(16) 0.6017(5) 0.0512(18) Uani 1 1 d . .
H315 H 0.3912 0.4036 0.5971 0.061 Uiso 1 1 calc R .
C114 C 0.0450(7) 0.42725(13) 0.9073(5) 0.0464(17) Uani 1 1 d . .
H114 H 0.0734 0.4448 0.9384 0.056 Uiso 1 1 calc R .
C334 C -0.0505(6) 0.46636(13) 0.1701(5) 0.0392(15) Uani 1 1 d . .
H334 H -0.0514 0.4745 0.1016 0.047 Uiso 1 1 calc R .
C313 C 0.2641(7) 0.46471(14) 0.6607(6) 0.0531(19) Uani 1 1 d . .
H313 H 0.2866 0.4820 0.6961 0.064 Uiso 1 1 calc R .
C316 C 0.1991(6) 0.41374(14) 0.5601(5) 0.0427(15) Uani 1 1 d . .
H316 H 0.1766 0.3962 0.5264 0.051 Uiso 1 1 calc R .
C314 C 0.3584(6) 0.44381(16) 0.6500(6) 0.0537(19) Uani 1 1 d . .
H314 H 0.4467 0.4471 0.6761 0.064 Uiso 1 1 calc R .
F4S F -0.5678(3) 0.53096(8) 0.7052(4) 0.0631(12) Uani 1 1 d . .
F3S F -0.3643(3) 0.55070(8) 0.7125(4) 0.0570(11) Uani 1 1 d . .
F2S F -0.5253(5) 0.56773(13) 0.6003(4) 0.0969(18) Uani 1 1 d . .
F1S F -0.5376(4) 0.57456(11) 0.7706(5) 0.0988(19) Uani 1 1 d . .
B1S B -0.4977(7) 0.55576(14) 0.6961(6) 0.0381(17) Uani 1 1 d . .
C2S C -0.5942(10) 0.4628(2) 1.0412(8) 0.098(3) Uani 1 1 d . .
H2SA H -0.5258 0.4724 1.0870 0.117 Uiso 1 1 calc R .
H2SB H -0.6445 0.4499 1.0859 0.117 Uiso 1 1 calc R .
Cl4S Cl -0.7019(3) 0.48856(7) 0.9861(3) 0.1433(15) Uani 1 1 d . .
Cl3S Cl -0.5172(3) 0.44285(9) 0.9472(3) 0.1386(13) Uani 1 1 d . .
C1S C -0.5204(9) 0.3699(2) 0.1126(12) 0.127(5) Uani 1 1 d . .
H1SA H -0.5233 0.3716 0.1902 0.152 Uiso 1 1 calc R .
H1SB H -0.5550 0.3880 0.0818 0.152 Uiso 1 1 calc R .
Cl2S Cl -0.6234(3) 0.34279(6) 0.0712(2) 0.0927(7) Uani 1 1 d . .
Cl1S Cl -0.3576(2) 0.36627(6) 0.0809(2) 0.0999(8) Uani 1 1 d . .

loop_
_atom_site_aniso_label
_atom_site_aniso_U_11
_atom_site_aniso_U_22
_atom_site_aniso_U_33
_atom_site_aniso_U_23
_atom_site_aniso_U_13
_atom_site_aniso_U_12
Os1 0.01532(11) 0.01860(12) 0.01709(12) 0.00004(8) 0.00102(8) 0.00007(8)
P1 0.0183(6) 0.0199(6) 0.0150(6) 0.0003(5) 0.0020(5) 0.0006(5)
P2 0.0207(6) 0.0210(6) 0.0215(7) 0.0002(5) 0.0038(5) -0.0009(5)
P3 0.0213(6) 0.0199(6) 0.0256(7) 0.0004(5) 0.0001(5) 0.0002(5)
Cl1 0.0245(6) 0.0217(6) 0.0293(7) 0.0032(5) 0.0015(5) -0.0005(5)
Cl2 0.0183(6) 0.0324(7) 0.0249(6) 0.0002(5) -0.0016(5) 0.0002(5)
C1 0.021(3) 0.037(3) 0.015(3) -0.009(2) 0.008(2) 0.001(2)
C2 0.024(3) 0.017(3) 0.020(3) 0.001(2) 0.001(2) 0.001(2)
C3 0.028(3) 0.024(3) 0.027(3) 0.001(2) 0.001(2) 0.006(2)
C4 0.015(2) 0.026(3) 0.025(3) -0.003(2) 0.001(2) 0.002(2)
C5 0.017(2) 0.028(3) 0.010(2) -0.002(2) 0.0035(19) 0.000(2)
C6 0.019(3) 0.027(3) 0.029(3) -0.002(2) 0.000(2) -0.005(2)
C7 0.024(3) 0.034(3) 0.036(3) -0.003(2) -0.001(2) -0.005(2)
S1 0.0179(6) 0.0340(7) 0.0443(8) 0.0000(6) -0.0042(6) 0.0008(5)
C216 0.027(3) 0.026(3) 0.027(3) -0.002(2) 0.001(2) 0.001(2)
C321 0.024(3) 0.018(3) 0.035(3) -0.003(2) 0.001(2) -0.001(2)
C336 0.034(3) 0.035(3) 0.035(3) 0.002(3) 0.001(3) -0.007(3)
C135 0.032(3) 0.050(4) 0.045(4) 0.001(3) 0.001(3) -0.015(3)
C231 0.025(2) 0.024(2) 0.008(2) 0.0017(18) 0.0103(18) 0.0005(19)
C131 0.018(3) 0.033(3) 0.020(3) -0.004(2) 0.001(2) 0.000(2)
C221 0.021(3) 0.027(3) 0.017(3) -0.001(2) 0.007(2) -0.006(2)
C226 0.028(3) 0.028(3) 0.027(3) 0.000(2) 0.003(2) -0.003(2)
C111 0.033(3) 0.025(3) 0.019(3) 0.000(2) 0.000(2) -0.001(2)
C211 0.016(2) 0.022(3) 0.027(3) -0.005(2) 0.002(2) 0.001(2)
C232 0.032(3) 0.030(3) 0.023(3) 0.001(2) 0.003(2) -0.004(2)
C222 0.024(3) 0.036(3) 0.024(3) -0.005(2) -0.004(2) -0.002(2)
C125 0.049(4) 0.035(3) 0.025(3) 0.001(3) 0.002(3) -0.005(3)
C214 0.024(3) 0.031(3) 0.044(4) -0.011(3) 0.001(3) 0.008(2)
C112 0.042(3) 0.030(3) 0.020(3) 0.003(2) 0.004(2) 0.003(3)
C223 0.019(3) 0.052(4) 0.036(3) -0.005(3) -0.006(2) -0.006(3)
C322 0.029(3) 0.027(3) 0.034(3) -0.001(2) -0.003(2) -0.001(2)
C126 0.038(3) 0.031(3) 0.021(3) -0.001(2) 0.004(2) 0.000(2)
C236 0.039(3) 0.030(3) 0.025(3) 0.000(2) -0.001(2) 0.001(3)
C121 0.023(3) 0.026(3) 0.014(3) 0.002(2) -0.009(2) -0.006(2)
C116 0.039(3) 0.033(3) 0.027(3) -0.003(2) 0.002(3) -0.006(3)
C311 0.026(3) 0.030(3) 0.027(3) 0.004(2) 0.001(2) -0.005(2)
C136 0.028(3) 0.036(3) 0.032(3) -0.001(2) 0.003(2) -0.004(2)
C215 0.030(3) 0.028(3) 0.035(3) 0.001(2) -0.006(3) 0.007(2)
C122 0.024(3) 0.032(3) 0.027(3) -0.002(2) 0.002(2) -0.003(2)
C225 0.044(4) 0.028(3) 0.035(3) -0.007(2) 0.004(3) -0.011(3)
C124 0.040(3) 0.034(3) 0.022(3) 0.004(2) -0.013(2) -0.001(3)
C212 0.022(3) 0.029(3) 0.026(3) -0.001(2) 0.004(2) 0.003(2)
C326 0.037(3) 0.030(3) 0.035(3) 0.002(2) 0.003(3) 0.006(3)
C332 0.026(3) 0.046(4) 0.032(3) 0.003(3) 0.003(2) -0.001(3)
C134 0.024(3) 0.076(5) 0.040(4) -0.002(3) 0.004(3) -0.006(3)
C132 0.032(3) 0.037(3) 0.028(3) 0.000(2) 0.001(2) 0.005(3)
C235 0.059(4) 0.036(3) 0.034(3) 0.013(3) 0.002(3) 0.007(3)
C233 0.041(3) 0.032(3) 0.043(4) -0.002(3) 0.014(3) -0.010(3)
C123 0.025(3) 0.037(3) 0.028(3) 0.003(2) -0.006(2) 0.002(2)
C323 0.029(3) 0.028(3) 0.051(4) -0.002(3) -0.004(3) 0.007(2)
C213 0.021(3) 0.041(3) 0.031(3) -0.008(3) 0.004(2) 0.001(2)
C325 0.044(4) 0.039(4) 0.038(4) -0.002(3) 0.011(3) 0.001(3)
C331 0.027(3) 0.023(3) 0.028(3) 0.002(2) 0.004(2) 0.005(2)
C113 0.062(4) 0.029(3) 0.026(3) -0.003(2) 0.004(3) 0.005(3)
C115 0.055(4) 0.040(4) 0.035(4) -0.004(3) 0.002(3) -0.020(3)
C335 0.046(4) 0.041(4) 0.035(4) 0.009(3) 0.007(3) -0.010(3)
C312 0.041(4) 0.030(3) 0.052(4) 0.004(3) -0.013(3) -0.006(3)
C133 0.023(3) 0.067(4) 0.030(3) -0.002(3) 0.002(2) 0.011(3)
C324 0.036(3) 0.031(3) 0.054(4) -0.012(3) 0.008(3) 0.000(3)
C234 0.062(4) 0.030(3) 0.038(4) 0.010(3) 0.022(3) -0.002(3)
C333 0.032(3) 0.060(4) 0.028(3) 0.004(3) -0.004(3) 0.005(3)
C224 0.031(3) 0.049(4) 0.032(3) -0.009(3) -0.006(3) -0.016(3)
C315 0.028(3) 0.075(5) 0.050(4) -0.003(4) 0.001(3) 0.003(3)
C114 0.074(5) 0.030(3) 0.035(4) -0.006(3) -0.001(3) -0.012(3)
C334 0.048(4) 0.045(4) 0.025(3) 0.009(3) 0.004(3) 0.008(3)
C313 0.058(4) 0.042(4) 0.057(5) 0.008(3) -0.023(4) -0.025(3)
C316 0.029(3) 0.054(4) 0.045(4) -0.014(3) -0.001(3) 0.003(3)
C314 0.025(3) 0.074(5) 0.060(5) 0.019(4) -0.013(3) -0.016(3)
F4S 0.0325(19) 0.040(2) 0.116(4) 0.003(2) 0.000(2) -0.0035(16)
F3S 0.0248(18) 0.041(2) 0.104(3) 0.009(2) -0.0053(19) 0.0005(15)
F2S 0.062(3) 0.130(5) 0.098(4) 0.060(4) -0.005(3) 0.008(3)
F1S 0.054(3) 0.097(4) 0.146(5) -0.071(4) 0.007(3) 0.001(3)
B1S 0.028(4) 0.029(4) 0.057(5) 0.000(3) 0.000(3) 0.002(3)
C2S 0.098(7) 0.130(9) 0.065(6) 0.025(6) 0.000(5) -0.022(7)
Cl4S 0.120(2) 0.117(2) 0.187(4) 0.059(2) -0.065(2) -0.0416(19)
Cl3S 0.122(2) 0.198(4) 0.098(2) -0.030(2) 0.0251(19) -0.045(2)
C1S 0.069(6) 0.084(7) 0.233(16) -0.045(9) 0.052(8) -0.012(5)
Cl2S 0.1027(18) 0.0940(17) 0.0836(16) -0.0185(13) 0.0283(14) -0.0216(14)
Cl1S 0.0670(14) 0.120(2) 0.115(2) 0.0332(16) 0.0337(14) 0.0195(13)

loop_
_atom_type_symbol
_atom_type_description
_atom_type_scat_dispersion_real
_atom_type_scat_dispersion_imag
_atom_type_scat_source
C C 0.0181 0.0091 'International Tables Vol C Tables 4.2.6.8 and 6.1.1.4'
H H 0.0000 0.0000 'International Tables Vol C Tables 4.2.6.8 and 6.1.1.4'
B B 0.0090 0.0039 'International Tables Vol C Tables 4.2.6.8 and 6.1.1.4'
F F 0.0727 0.0534 'International Tables Vol C Tables 4.2.6.8 and 6.1.1.4'
P P 0.2955 0.4335 'International Tables Vol C Tables 4.2.6.8 and 6.1.1.4'
S S 0.3331 0.5567 'International Tables Vol C Tables 4.2.6.8 and 6.1.1.4'
Cl Cl 0.3639 0.7018 'International Tables Vol C Tables 4.2.6.8 and 6.1.1.4'
Os Os -4.9801 6.2216 'International Tables Vol C Tables 4.2.6.8 and 6.1.1.4'

loop_
_geom_angle_atom_site_label_1
_geom_angle_atom_site_label_2
_geom_angle_atom_site_label_3
_geom_angle
P1 Os1 P2 171.09(4)
P1 Os1 Cl1 86.33(4)
P1 Os1 Cl2 86.40(4)
P2 Os1 Cl1 85.25(4)
P2 Os1 Cl2 91.06(4)
Cl2 Os1 Cl1 92.54(4)
C1 Os1 P1 95.02(15)
C1 Os1 P2 93.78(15)
C1 Os1 Cl1 169.86(16)
C1 Os1 Cl2 97.58(16)
C1 Os1 C5 82.4(2)
C5 Os1 P1 91.96(13)
C5 Os1 P2 90.58(13)
C5 Os1 Cl1 87.47(14)
C5 Os1 Cl2 178.35(13)
C231 P1 Os1 111.48(15)
C231 P1 C221 106.2(2)
C231 P1 C211 100.7(2)
C221 P1 Os1 116.61(16)
C221 P1 C211 102.0(2)
C211 P1 Os1 117.99(17)
C131 P2 Os1 111.27(16)
C131 P2 C111 105.4(2)
C131 P2 C121 103.3(2)
C111 P2 Os1 115.32(17)
C111 P2 C121 100.2(2)
C121 P2 Os1 119.63(17)
C2 P3 C321 106.2(2)
C2 P3 C311 111.4(2)
C2 P3 C331 112.7(2)
C321 P3 C331 109.4(2)
C311 P3 C321 108.5(2)
C311 P3 C331 108.6(2)
C2 C1 Os1 150.7(4)
C1 C2 P3 127.7(4)
C1 C2 C3 112.4(4)
C3 C2 P3 119.7(4)
C4 C3 C2 122.2(5)
C3 C4 C5 128.9(4)
C3 C4 S1 118.5(4)
C5 C4 S1 112.5(4)
C4 C5 Os1 123.2(3)
C6 C5 Os1 127.9(4)
C6 C5 C4 108.9(4)
C7 C6 C5 114.2(5)
C6 C7 S1 114.2(4)
C7 S1 C4 90.2(2)
C211 C216 C215 119.6(5)
C322 C321 P3 122.8(4)
C322 C321 C326 120.4(5)
C326 C321 P3 116.7(4)
C335 C336 C331 120.1(5)
C134 C135 C136 120.4(6)
C232 C231 P1 115.6(4)
C236 C231 P1 125.6(4)
C236 C231 C232 118.8(5)
C136 C131 P2 121.0(4)
C136 C131 C132 118.3(5)
C132 C131 P2 120.5(4)
C226 C221 P1 121.3(4)
C226 C221 C222 118.7(5)
C222 C221 P1 120.0(4)
C221 C226 C225 120.8(5)
C112 C111 P2 123.1(4)
C116 C111 P2 117.7(4)
C116 C111 C112 118.8(5)
C216 C211 P1 122.1(4)
C216 C211 C212 119.4(5)
C212 C211 P1 118.2(4)
C233 C232 C231 120.0(5)
C223 C222 C221 120.2(5)
C126 C125 C124 120.2(5)
C213 C214 C215 119.7(5)
C113 C112 C111 120.1(5)
C224 C223 C222 120.1(5)
C321 C322 C323 118.3(5)
C125 C126 C121 120.5(5)
C235 C236 C231 120.1(5)
C126 C121 P2 117.6(4)
C122 C121 P2 123.1(4)
C122 C121 C126 119.3(5)
C115 C116 C111 120.1(6)
C312 C311 P3 119.3(4)
C312 C311 C316 120.3(5)
C316 C311 P3 120.2(4)
C131 C136 C135 120.7(5)
C214 C215 C216 120.8(5)
C121 C122 C123 119.7(5)
C224 C225 C226 119.9(5)
C123 C124 C125 120.0(5)
C213 C212 C211 120.2(5)
C325 C326 C321 120.0(5)
C333 C332 C331 119.4(5)
C135 C134 C133 120.0(6)
C133 C132 C131 120.0(6)
C234 C235 C236 120.6(6)
C234 C233 C232 120.4(6)
C124 C123 C122 120.3(5)
C324 C323 C322 121.1(5)
C214 C213 C212 120.3(5)
C326 C325 C324 120.0(6)
C336 C331 P3 120.2(4)
C336 C331 C332 119.5(5)
C332 C331 P3 120.2(4)
C114 C113 C112 120.1(6)
C114 C115 C116 120.6(6)
C336 C335 C334 120.3(6)
C311 C312 C313 119.5(6)
C134 C133 C132 120.5(6)
C323 C324 C325 120.2(6)
C233 C234 C235 120.1(5)
C332 C333 C334 121.1(6)
C223 C224 C225 120.4(5)
C316 C315 C314 119.7(6)
C113 C114 C115 120.2(6)
C333 C334 C335 119.6(5)
C314 C313 C312 119.6(6)
C315 C316 C311 119.9(6)
C313 C314 C315 120.9(6)
F4S B1S F3S 110.4(5)
F2S B1S F4S 110.0(6)
F2S B1S F3S 111.4(6)
F2S B1S F1S 107.5(6)
F1S B1S F4S 108.5(6)
F1S B1S F3S 109.0(6)
Cl3S C2S Cl4S 112.9(6)
Cl2S C1S Cl1S 115.4(6)

loop_
_geom_bond_atom_site_label_1
_geom_bond_atom_site_label_2
_geom_bond_distance
Os1 P1 2.4204(12)
Os1 P2 2.4247(13)
Os1 Cl1 2.4555(12)
Os1 Cl2 2.4542(11)
Os1 C1 1.769(5)
Os1 C5 2.075(5)
P1 C231 1.823(5)
P1 C221 1.825(5)
P1 C211 1.836(5)
P2 C131 1.819(5)
P2 C111 1.830(5)
P2 C121 1.839(5)
P3 C2 1.785(5)
P3 C321 1.788(5)
P3 C311 1.787(5)
P3 C331 1.797(5)
C1 C2 1.385(7)
C2 C3 1.416(7)
C3 C4 1.385(7)
C4 C5 1.426(7)
C4 S1 1.756(5)
C5 C6 1.426(7)
C6 C7 1.361(7)
C7 S1 1.698(6)
C216 C211 1.388(7)
C216 C215 1.390(7)
C321 C322 1.386(7)
C321 C326 1.396(8)
C336 C331 1.387(8)
C336 C335 1.375(8)
C135 C136 1.388(8)
C135 C134 1.364(9)
C231 C232 1.399(7)
C231 C236 1.387(7)
C131 C136 1.384(8)
C131 C132 1.406(7)
C221 C226 1.386(7)
C221 C222 1.398(7)
C226 C225 1.388(8)
C111 C112 1.399(7)
C111 C116 1.389(8)
C211 C212 1.392(7)
C232 C233 1.386(8)
C222 C223 1.389(7)
C125 C126 1.374(8)
C125 C124 1.382(8)
C214 C215 1.379(8)
C214 C213 1.374(8)
C112 C113 1.390(8)
C223 C224 1.375(8)
C322 C323 1.408(8)
C126 C121 1.395(7)
C236 C235 1.382(8)
C121 C122 1.383(7)
C116 C115 1.386(8)
C311 C312 1.379(8)
C311 C316 1.392(8)
C122 C123 1.400(7)
C225 C224 1.376(8)
C124 C123 1.372(8)
C212 C213 1.388(7)
C326 C325 1.382(8)
C332 C331 1.398(8)
C332 C333 1.369(8)
C134 C133 1.375(9)
C132 C133 1.384(8)
C235 C234 1.373(9)
C233 C234 1.366(9)
C323 C324 1.364(9)
C325 C324 1.383(9)
C113 C114 1.371(9)
C115 C114 1.371(9)
C335 C334 1.379(9)
C312 C313 1.400(9)
C333 C334 1.375(9)
C315 C316 1.381(9)
C315 C314 1.381(10)
C313 C314 1.378(10)
F4S B1S 1.369(8)
F3S B1S 1.375(7)
F2S B1S 1.356(9)
F1S B1S 1.368(9)
C2S Cl4S 1.748(11)
C2S Cl3S 1.732(11)
C1S Cl2S 1.711(10)
C1S Cl1S 1.722(9)
